data_4064836
loop_
_publ_author_name
'Michel, Olaf'
'Yamamoto, Koji'
'Tsurugi, Hayato'
'Maichle-M\"ossmer, C\"acilia'
'T\"ornroos, Karl W.'
'Mashima, Kazushi'
'Anwander, Reiner'

_publ_section_title
;
 Reactivity of Permethylated Magnesium Complexes toward \b-Diimines
;
_journal_issue 14
_journal_name_full Organometallics
_journal_page_first 3818
_journal_paper_doi 10.1021/om200361m
_journal_volume 30
_journal_year 2011
_chemical_formula_moiety 'C36 H44 Mg2 N4'
_chemical_formula_sum 'C36 H44 Mg2 N4'
_chemical_formula_weight 581.37
_chemical_name_systematic
; 
 ? 
;
_space_group_IT_number 2
_symmetry_cell_setting triclinic
_symmetry_space_group_name_Hall '-P 1'
_symmetry_space_group_name_H-M 'P -1'
_atom_sites_solution_hydrogens geom
_atom_sites_solution_primary direct
_atom_sites_solution_secondary difmap
_audit_creation_method SHELXL-97
_cell_angle_alpha 79.3630(10)
_cell_angle_beta 82.6500(10)
_cell_angle_gamma 73.6380(10)
_cell_formula_units_Z 2
_cell_length_a 8.9465(4)
_cell_length_b 10.0006(4)
_cell_length_c 19.4059(8)
_cell_measurement_reflns_used 6394
_cell_measurement_temperature 103(2)
_cell_measurement_theta_max 25.659
_cell_measurement_theta_min 2.246
_cell_volume 1631.99(12)
_computing_cell_refinement
;
Bruker (2008). SAINT, version 7.56A, Bruker AXS Inc., Madison, 
Wisconsin, USA.
;
_computing_data_collection
;
Bruker (2010). APEX2, version 2010.1-2, Bruker AXS Inc., Madison, 
Wisconsin, USA.
;
_computing_data_reduction
;
Bruker (2008). SAINT, version 7.56A, Bruker AXS Inc., Madison, 
Wisconsin, USA.
;
_computing_molecular_graphics
;
Brandenburg, K. (2009). DIAMOND. Version 3.2c. Crystal Impact GbR, Bonn, 
Germany.
;
_computing_publication_material
;
Bruker AXS (2008). SHELXTL. Version 2008/1. Bruker AXS Inc., Madison, 
Wisconsin, USA.
;
_computing_structure_refinement
;
Sheldrick, G. M. (2008). Acta Crystallographica, A64, 112-122.
;
_computing_structure_solution
;     
Sheldrick, G. M. (2008). Acta Crystallographica, A64, 112-122.
;
_diffrn_ambient_temperature 103(2)
_diffrn_measured_fraction_theta_full 0.998
_diffrn_measured_fraction_theta_max 0.998
_diffrn_measurement_device_type 'Bruker TXS APEX-II CCD'
_diffrn_measurement_method 'omega scans'
_diffrn_radiation_monochromator graphite
_diffrn_radiation_source 'rotating anode'
_diffrn_radiation_type MoK\a
_diffrn_radiation_wavelength 0.71073
_diffrn_reflns_av_R_equivalents 0.0330
_diffrn_reflns_av_sigmaI/netI 0.0322
_diffrn_reflns_limit_h_max 10
_diffrn_reflns_limit_h_min -10
_diffrn_reflns_limit_k_max 12
_diffrn_reflns_limit_k_min -12
_diffrn_reflns_limit_l_max 23
_diffrn_reflns_limit_l_min -23
_diffrn_reflns_number 19739
_diffrn_reflns_theta_full 25.71
_diffrn_reflns_theta_max 25.71
_diffrn_reflns_theta_min 2.14
_exptl_absorpt_coefficient_mu 0.104
_exptl_absorpt_correction_T_max 0.9922
_exptl_absorpt_correction_T_min 0.9795
_exptl_absorpt_correction_type multi-scan
_exptl_absorpt_process_details
; 
SADABS-2008/1 - Bruker AXS area detector scaling and 
absorption correction. 
;
_exptl_crystal_colour colourless
_exptl_crystal_density_diffrn 1.183
_exptl_crystal_density_method 'not measured'
_exptl_crystal_description 'rhombic prism'
_exptl_crystal_F_000 624
_exptl_crystal_size_max 0.10
_exptl_crystal_size_mid 0.10
_exptl_crystal_size_min 0.08
_refine_diff_density_max 0.294
_refine_diff_density_min -0.284
_refine_diff_density_rms 0.039
_refine_ls_extinction_method none
_refine_ls_goodness_of_fit_ref 1.028
_refine_ls_hydrogen_treatment constr
_refine_ls_matrix_type full
_refine_ls_number_parameters 383
_refine_ls_number_reflns 6197
_refine_ls_number_restraints 0
_refine_ls_restrained_S_all 1.028
_refine_ls_R_factor_all 0.0498
_refine_ls_R_factor_gt 0.0368
_refine_ls_shift/su_max 0.001
_refine_ls_shift/su_mean 0.000
_refine_ls_structure_factor_coef Fsqd
_refine_ls_weighting_details 'calc w=1/[\s^2^(Fo^2^)+(0.0446P)^2^+0.6433P] where P=(Fo^2^+2Fc^2^)/3'
_refine_ls_weighting_scheme calc
_refine_ls_wR_factor_gt 0.0928
_refine_ls_wR_factor_ref 0.0992
_reflns_number_gt 4999
_reflns_number_total 6197
_reflns_threshold_expression I>2\s(I)
_cod_data_source_file om200361m_si_001.cif
_cod_data_source_block ky44
_cod_depositor_comments
;
The following automatic conversions were performed:

'_symmetry_cell_setting' value 'Triclinic' changed to 'triclinic'
according to /home/saulius/struct/CIF-dictionaries/cif_core.dic
dictionary named 'cif_core.dic' version 2.4.1 from 2010-06-29.

Automatic conversion script
Id: cif_fix_values 1715 2011-07-08 13:25:40Z adriana 
;
_cod_original_sg_symbol_H-M P-1
_cod_database_code 4064836

loop_
_symmetry_equiv_pos_as_xyz
'x, y, z'
'-x, -y, -z'

loop_
_atom_site_label
_atom_site_type_symbol
_atom_site_fract_x
_atom_site_fract_y
_atom_site_fract_z
_atom_site_U_iso_or_equiv
_atom_site_adp_type
_atom_site_occupancy
_atom_site_symmetry_multiplicity
_atom_site_calc_flag
_atom_site_refinement_flags
Mg1 Mg 0.83733(6) 0.83677(5) 0.32141(3) 0.02129(13) Uani 1 1 d .
N1 N 0.98977(15) 0.62145(13) 0.34476(7) 0.0243(3) Uani 1 1 d .
C1 C 0.9272(2) 0.53490(17) 0.30752(9) 0.0286(4) Uani 1 1 d .
H1A H 0.8354 0.5107 0.3357 0.034 Uiso 1 1 calc R
H1B H 1.0077 0.4460 0.3015 0.034 Uiso 1 1 calc R
Mg2 Mg 0.79949(6) 0.92828(5) 0.16838(3) 0.02218(13) Uani 1 1 d .
N2 N 0.76249(14) 0.75297(13) 0.23986(7) 0.0218(3) Uani 1 1 d .
C2 C 0.87960(18) 0.61670(16) 0.23575(9) 0.0255(3) Uani 1 1 d .
H2A H 0.9738 0.6341 0.2068 0.031 Uiso 1 1 calc R
H2B H 0.8366 0.5582 0.2117 0.031 Uiso 1 1 calc R
N3 N 1.02939(15) 0.87688(14) 0.10663(7) 0.0241(3) Uani 1 1 d .
C3 C 0.60651(18) 0.73174(17) 0.26289(8) 0.0254(3) Uani 1 1 d .
H3A H 0.6131 0.6713 0.3102 0.031 Uiso 1 1 calc R
N4 N 0.92752(14) 0.97392(13) 0.24395(6) 0.0208(3) Uani 1 1 d .
C4 C 0.54270(18) 0.65927(17) 0.21466(9) 0.0269(4) Uani 1 1 d .
C5 C 0.4427(2) 0.57529(18) 0.24306(10) 0.0344(4) Uani 1 1 d .
H5A H 0.4175 0.5607 0.2925 0.041 Uiso 1 1 calc R
C6 C 0.3792(2) 0.5126(2) 0.20016(11) 0.0426(5) Uani 1 1 d .
H6A H 0.3096 0.4570 0.2203 0.051 Uiso 1 1 calc R
C7 C 0.4166(2) 0.5306(2) 0.12834(11) 0.0417(5) Uani 1 1 d .
H7A H 0.3751 0.4856 0.0991 0.050 Uiso 1 1 calc R
C8 C 0.5145(2) 0.6143(2) 0.09951(11) 0.0433(5) Uani 1 1 d .
H8A H 0.5396 0.6286 0.0501 0.052 Uiso 1 1 calc R
C9 C 0.5765(2) 0.6777(2) 0.14268(10) 0.0371(4) Uani 1 1 d .
H9A H 0.6440 0.7352 0.1222 0.045 Uiso 1 1 calc R
C10 C 0.49075(19) 0.87351(18) 0.27170(9) 0.0302(4) Uani 1 1 d .
H10A H 0.5322 0.9212 0.3017 0.045 Uiso 1 1 calc R
H10B H 0.3908 0.8581 0.2936 0.045 Uiso 1 1 calc R
H10C H 0.4749 0.9323 0.2255 0.045 Uiso 1 1 calc R
C11 C 1.08296(18) 0.55278(17) 0.39142(9) 0.0269(4) Uani 1 1 d .
H11A H 1.1008 0.4531 0.3997 0.032 Uiso 1 1 calc R
C12 C 1.16502(18) 0.61244(17) 0.43337(8) 0.0259(3) Uani 1 1 d .
C13 C 1.18220(19) 0.74934(17) 0.41665(9) 0.0278(4) Uani 1 1 d .
H13A H 1.1335 0.8112 0.3777 0.033 Uiso 1 1 calc R
C14 C 1.2698(2) 0.79559(19) 0.45638(9) 0.0333(4) Uani 1 1 d .
H14A H 1.2822 0.8885 0.4442 0.040 Uiso 1 1 calc R
C15 C 1.3396(2) 0.7068(2) 0.51395(9) 0.0347(4) Uani 1 1 d .
H15A H 1.3992 0.7390 0.5413 0.042 Uiso 1 1 calc R
C16 C 1.3223(2) 0.5715(2) 0.53126(9) 0.0351(4) Uani 1 1 d .
H16A H 1.3693 0.5110 0.5709 0.042 Uiso 1 1 calc R
C17 C 1.2373(2) 0.52373(18) 0.49134(9) 0.0320(4) Uani 1 1 d .
H17A H 1.2275 0.4299 0.5032 0.038 Uiso 1 1 calc R
C18 C 0.70260(19) 0.88343(18) 0.41791(8) 0.0280(4) Uani 1 1 d .
H18A H 0.6335 0.9793 0.4103 0.042 Uiso 1 1 calc R
H18B H 0.7731 0.8764 0.4539 0.042 Uiso 1 1 calc R
H18C H 0.6397 0.8159 0.4336 0.042 Uiso 1 1 calc R
C19 C 1.13170(19) 0.92821(18) 0.14367(8) 0.0270(4) Uani 1 1 d .
H19A H 1.1177 1.0306 0.1279 0.032 Uiso 1 1 calc R
H19B H 1.2425 0.8790 0.1326 0.032 Uiso 1 1 calc R
C20 C 1.08965(18) 0.90005(16) 0.22268(8) 0.0227(3) Uani 1 1 d .
H20A H 1.1048 0.7973 0.2377 0.027 Uiso 1 1 calc R
H20B H 1.1619 0.9300 0.2474 0.027 Uiso 1 1 calc R
C21 C 0.91276(19) 1.12519(16) 0.24486(8) 0.0246(3) Uani 1 1 d .
H21A H 0.9454 1.1673 0.1964 0.030 Uiso 1 1 calc R
C22 C 1.01901(18) 1.14667(15) 0.29505(8) 0.0230(3) Uani 1 1 d .
C23 C 1.16103(19) 1.17587(16) 0.26946(9) 0.0254(3) Uani 1 1 d .
H23A H 1.1887 1.1868 0.2202 0.030 Uiso 1 1 calc R
C24 C 1.26317(19) 1.18935(16) 0.31441(9) 0.0277(4) Uani 1 1 d .
H24A H 1.3605 1.2073 0.2959 0.033 Uiso 1 1 calc R
C25 C 1.2229(2) 1.17662(17) 0.38620(9) 0.0286(4) Uani 1 1 d .
H25A H 1.2920 1.1861 0.4172 0.034 Uiso 1 1 calc R
C26 C 1.0807(2) 1.14993(17) 0.41237(9) 0.0294(4) Uani 1 1 d .
H26A H 1.0516 1.1427 0.4615 0.035 Uiso 1 1 calc R
C27 C 0.98073(19) 1.13369(16) 0.36743(9) 0.0260(3) Uani 1 1 d .
H27A H 0.8847 1.1134 0.3862 0.031 Uiso 1 1 calc R
C28 C 0.7418(2) 1.20066(18) 0.26126(10) 0.0336(4) Uani 1 1 d .
H28A H 0.6797 1.1944 0.2245 0.050 Uiso 1 1 calc R
H28B H 0.7323 1.3000 0.2630 0.050 Uiso 1 1 calc R
H28C H 0.7036 1.1561 0.3068 0.050 Uiso 1 1 calc R
C29 C 1.09602(19) 0.81628(17) 0.05406(8) 0.0262(3) Uani 1 1 d .
H29A H 1.2046 0.8082 0.0437 0.031 Uiso 1 1 calc R
C30 C 1.0210(2) 0.75795(17) 0.00809(8) 0.0263(3) Uani 1 1 d .
C31 C 0.8600(2) 0.79424(18) 0.00332(8) 0.0294(4) Uani 1 1 d .
H31A H 0.7924 0.8590 0.0312 0.035 Uiso 1 1 calc R
C32 C 0.7984(2) 0.73566(19) -0.04225(9) 0.0349(4) Uani 1 1 d .
H32A H 0.6887 0.7610 -0.0458 0.042 Uiso 1 1 calc R
C33 C 0.8967(2) 0.64009(19) -0.08260(9) 0.0366(4) Uani 1 1 d .
H33A H 0.8539 0.5990 -0.1131 0.044 Uiso 1 1 calc R
C34 C 1.0567(2) 0.60443(19) -0.07853(9) 0.0358(4) Uani 1 1 d .
H34A H 1.1238 0.5390 -0.1062 0.043 Uiso 1 1 calc R
C35 C 1.1187(2) 0.66441(18) -0.03399(8) 0.0313(4) Uani 1 1 d .
H35A H 1.2288 0.6417 -0.0321 0.038 Uiso 1 1 calc R
C36 C 0.61969(18) 1.07565(17) 0.10594(8) 0.0263(3) Uani 1 1 d .
H36D H 0.5421 1.1330 0.1366 0.039 Uiso 1 1 calc R
H36A H 0.5684 1.0231 0.0830 0.039 Uiso 1 1 calc R
H36B H 0.6675 1.1373 0.0701 0.039 Uiso 1 1 calc R

loop_
_atom_site_aniso_label
_atom_site_aniso_U_11
_atom_site_aniso_U_22
_atom_site_aniso_U_33
_atom_site_aniso_U_23
_atom_site_aniso_U_13
_atom_site_aniso_U_12
Mg1 0.0233(3) 0.0203(3) 0.0204(3) -0.0043(2) -0.0015(2) -0.0053(2)
N1 0.0241(7) 0.0216(7) 0.0267(7) -0.0038(5) -0.0004(6) -0.0061(5)
C1 0.0293(9) 0.0198(8) 0.0378(9) -0.0059(7) -0.0036(7) -0.0069(7)
Mg2 0.0217(3) 0.0245(3) 0.0217(3) -0.0042(2) -0.0038(2) -0.0070(2)
N2 0.0191(6) 0.0232(7) 0.0244(7) -0.0068(5) 0.0004(5) -0.0067(5)
C2 0.0238(8) 0.0248(8) 0.0306(9) -0.0109(7) 0.0009(7) -0.0079(7)
N3 0.0263(7) 0.0274(7) 0.0209(7) -0.0039(5) -0.0017(5) -0.0109(6)
C3 0.0232(8) 0.0297(9) 0.0247(8) -0.0053(7) 0.0003(6) -0.0095(7)
N4 0.0215(7) 0.0197(6) 0.0221(6) -0.0049(5) -0.0019(5) -0.0056(5)
C4 0.0194(8) 0.0251(8) 0.0367(9) -0.0079(7) -0.0013(7) -0.0048(6)
C5 0.0323(10) 0.0300(9) 0.0417(10) 0.0010(8) -0.0068(8) -0.0118(8)
C6 0.0388(11) 0.0330(10) 0.0617(13) 0.0001(9) -0.0123(9) -0.0199(8)
C7 0.0354(10) 0.0387(10) 0.0606(13) -0.0190(9) -0.0130(9) -0.0138(8)
C8 0.0380(11) 0.0596(13) 0.0423(11) -0.0226(10) 0.0014(9) -0.0216(10)
C9 0.0348(10) 0.0496(11) 0.0379(10) -0.0172(9) 0.0042(8) -0.0254(9)
C10 0.0226(8) 0.0361(9) 0.0338(9) -0.0127(7) -0.0005(7) -0.0067(7)
C11 0.0261(8) 0.0191(8) 0.0320(9) -0.0016(7) 0.0005(7) -0.0032(6)
C12 0.0225(8) 0.0261(8) 0.0250(8) -0.0031(7) 0.0008(6) -0.0016(6)
C13 0.0269(9) 0.0259(8) 0.0268(8) -0.0005(7) -0.0030(7) -0.0032(7)
C14 0.0320(9) 0.0310(9) 0.0368(10) -0.0070(8) -0.0031(8) -0.0070(7)
C15 0.0271(9) 0.0454(11) 0.0314(9) -0.0123(8) -0.0034(7) -0.0051(8)
C16 0.0275(9) 0.0467(11) 0.0248(9) 0.0001(8) -0.0037(7) -0.0027(8)
C17 0.0291(9) 0.0297(9) 0.0310(9) 0.0037(7) -0.0004(7) -0.0040(7)
C18 0.0271(9) 0.0357(9) 0.0232(8) -0.0065(7) -0.0011(7) -0.0110(7)
C19 0.0257(8) 0.0343(9) 0.0264(8) -0.0103(7) 0.0009(7) -0.0143(7)
C20 0.0224(8) 0.0236(8) 0.0241(8) -0.0059(6) -0.0033(6) -0.0073(6)
C21 0.0297(9) 0.0202(8) 0.0246(8) -0.0024(6) -0.0055(7) -0.0070(7)
C22 0.0281(8) 0.0140(7) 0.0272(8) -0.0042(6) -0.0050(7) -0.0041(6)
C23 0.0317(9) 0.0192(8) 0.0255(8) -0.0037(6) -0.0016(7) -0.0074(7)
C24 0.0274(9) 0.0204(8) 0.0371(9) -0.0061(7) -0.0029(7) -0.0077(7)
C25 0.0325(9) 0.0218(8) 0.0338(9) -0.0069(7) -0.0097(7) -0.0062(7)
C26 0.0377(10) 0.0263(8) 0.0257(8) -0.0077(7) -0.0037(7) -0.0078(7)
C27 0.0278(8) 0.0224(8) 0.0289(8) -0.0056(6) -0.0022(7) -0.0075(7)
C28 0.0324(9) 0.0245(8) 0.0443(10) -0.0098(8) -0.0114(8) -0.0016(7)
C29 0.0280(9) 0.0304(9) 0.0215(8) -0.0038(7) 0.0006(7) -0.0111(7)
C30 0.0354(9) 0.0268(8) 0.0184(8) -0.0010(6) -0.0016(7) -0.0129(7)
C31 0.0363(9) 0.0301(9) 0.0232(8) -0.0004(7) -0.0039(7) -0.0128(7)
C32 0.0412(10) 0.0395(10) 0.0284(9) 0.0046(8) -0.0098(8) -0.0208(8)
C33 0.0603(13) 0.0369(10) 0.0217(8) -0.0002(7) -0.0100(8) -0.0276(9)
C34 0.0553(12) 0.0325(9) 0.0226(8) -0.0065(7) 0.0004(8) -0.0165(9)
C35 0.0381(10) 0.0347(9) 0.0223(8) -0.0052(7) 0.0001(7) -0.0121(8)
C36 0.0230(8) 0.0301(9) 0.0267(8) -0.0073(7) -0.0054(7) -0.0051(7)

loop_
_atom_type_symbol
_atom_type_description
_atom_type_scat_dispersion_real
_atom_type_scat_dispersion_imag
_atom_type_scat_source
C C 0.0033 0.0016 'International Tables Vol C Tables 4.2.6.8 and 6.1.1.4'
H H 0.0000 0.0000 'International Tables Vol C Tables 4.2.6.8 and 6.1.1.4'
N N 0.0061 0.0033 'International Tables Vol C Tables 4.2.6.8 and 6.1.1.4'
Mg Mg 0.0486 0.0363 'International Tables Vol C Tables 4.2.6.8 and 6.1.1.4'

loop_
_geom_angle_atom_site_label_1
_geom_angle_atom_site_label_2
_geom_angle_atom_site_label_3
_geom_angle
N4 Mg1 C18 127.73(6)
N4 Mg1 N2 89.53(5)
C18 Mg1 N2 125.23(6)
N4 Mg1 N1 115.85(5)
C18 Mg1 N1 106.45(6)
N2 Mg1 N1 83.98(5)
N4 Mg1 Mg2 46.40(4)
C18 Mg1 Mg2 136.67(5)
N2 Mg1 Mg2 44.93(4)
N1 Mg1 Mg2 112.46(4)
C11 N1 C1 115.62(13)
C11 N1 Mg1 136.75(11)
C1 N1 Mg1 104.86(9)
N1 C1 C2 109.77(13)
N1 C1 H1A 109.7
C2 C1 H1A 109.7
N1 C1 H1B 109.7
C2 C1 H1B 109.7
H1A C1 H1B 108.2
N2 Mg2 N4 89.62(5)
N2 Mg2 C36 123.74(6)
N4 Mg2 C36 127.61(6)
N2 Mg2 N3 111.86(5)
N4 Mg2 N3 84.81(5)
C36 Mg2 N3 112.01(6)
N2 Mg2 C20 91.49(5)
N4 Mg2 C20 30.49(4)
C36 Mg2 C20 142.79(6)
N3 Mg2 C20 56.13(5)
N2 Mg2 Mg1 46.96(4)
N4 Mg2 Mg1 44.47(4)
C36 Mg2 Mg1 135.15(5)
N3 Mg2 Mg1 110.57(4)
C20 Mg2 Mg1 59.73(3)
C3 N2 C2 110.80(12)
C3 N2 Mg2 123.29(10)
C2 N2 Mg2 117.00(9)
C3 N2 Mg1 108.42(9)
C2 N2 Mg1 104.10(9)
Mg2 N2 Mg1 88.11(5)
N2 C2 C1 113.28(13)
N2 C2 H2A 108.9
C1 C2 H2A 108.9
N2 C2 H2B 108.9
C1 C2 H2B 108.9
H2A C2 H2B 107.7
C29 N3 C19 115.40(14)
C29 N3 Mg2 140.63(11)
C19 N3 Mg2 103.91(9)
N2 C3 C10 109.40(13)
N2 C3 C4 115.28(13)
C10 C3 C4 109.21(13)
N2 C3 H3A 107.6
C10 C3 H3A 107.6
C4 C3 H3A 107.6
C20 N4 C21 110.82(12)
C20 N4 Mg1 107.98(9)
C21 N4 Mg1 126.66(10)
C20 N4 Mg2 101.69(9)
C21 N4 Mg2 116.46(9)
Mg1 N4 Mg2 89.13(5)
C9 C4 C5 117.84(16)
C9 C4 C3 122.32(15)
C5 C4 C3 119.80(15)
C6 C5 C4 120.82(18)
C6 C5 H5A 119.6
C4 C5 H5A 119.6
C7 C6 C5 120.41(17)
C7 C6 H6A 119.8
C5 C6 H6A 119.8
C8 C7 C6 119.34(17)
C8 C7 H7A 120.3
C6 C7 H7A 120.3
C7 C8 C9 119.95(19)
C7 C8 H8A 120.0
C9 C8 H8A 120.0
C4 C9 C8 121.62(17)
C4 C9 H9A 119.2
C8 C9 H9A 119.2
C3 C10 H10A 109.5
C3 C10 H10B 109.5
H10A C10 H10B 109.5
C3 C10 H10C 109.5
H10A C10 H10C 109.5
H10B C10 H10C 109.5
N1 C11 C12 126.37(15)
N1 C11 H11A 116.8
C12 C11 H11A 116.8
C13 C12 C17 118.63(16)
C13 C12 C11 123.66(15)
C17 C12 C11 117.61(15)
C14 C13 C12 120.38(16)
C14 C13 H13A 119.8
C12 C13 H13A 119.8
C13 C14 C15 120.29(17)
C13 C14 H14A 119.9
C15 C14 H14A 119.9
C16 C15 C14 119.77(17)
C16 C15 H15A 120.1
C14 C15 H15A 120.1
C17 C16 C15 120.36(16)
C17 C16 H16A 119.8
C15 C16 H16A 119.8
C16 C17 C12 120.55(16)
C16 C17 H17A 119.7
C12 C17 H17A 119.7
Mg1 C18 H18A 109.5
Mg1 C18 H18B 109.5
H18A C18 H18B 109.5
Mg1 C18 H18C 109.5
H18A C18 H18C 109.5
H18B C18 H18C 109.5
N3 C19 C20 109.13(12)
N3 C19 H19A 109.9
C20 C19 H19A 109.9
N3 C19 H19B 109.9
C20 C19 H19B 109.9
H19A C19 H19B 108.3
N4 C20 C19 113.33(13)
N4 C20 Mg2 47.82(7)
C19 C20 Mg2 78.49(8)
N4 C20 H20A 108.9
C19 C20 H20A 108.9
Mg2 C20 H20A 91.8
N4 C20 H20B 108.9
C19 C20 H20B 108.9
Mg2 C20 H20B 154.7
H20A C20 H20B 107.7
N4 C21 C28 109.42(13)
N4 C21 C22 112.65(12)
C28 C21 C22 112.12(13)
N4 C21 H21A 107.5
C28 C21 H21A 107.5
C22 C21 H21A 107.5
C23 C22 C27 117.87(15)
C23 C22 C21 120.32(14)
C27 C22 C21 121.78(14)
C24 C23 C22 121.42(15)
C24 C23 H23A 119.3
C22 C23 H23A 119.3
C25 C24 C23 119.90(15)
C25 C24 H24A 120.1
C23 C24 H24A 120.1
C24 C25 C26 119.35(15)
C24 C25 H25A 120.3
C26 C25 H25A 120.3
C27 C26 C25 120.49(16)
C27 C26 H26A 119.8
C25 C26 H26A 119.8
C26 C27 C22 120.95(15)
C26 C27 H27A 119.5
C22 C27 H27A 119.5
C21 C28 H28A 109.5
C21 C28 H28B 109.5
H28A C28 H28B 109.5
C21 C28 H28C 109.5
H28A C28 H28C 109.5
H28B C28 H28C 109.5
N3 C29 C30 126.28(15)
N3 C29 H29A 116.9
C30 C29 H29A 116.9
C31 C30 C35 119.36(15)
C31 C30 C29 123.49(15)
C35 C30 C29 117.13(15)
C32 C31 C30 119.90(17)
C32 C31 H31A 120.1
C30 C31 H31A 120.1
C31 C32 C33 120.16(17)
C31 C32 H32A 119.9
C33 C32 H32A 119.9
C34 C33 C32 120.25(16)
C34 C33 H33A 119.9
C32 C33 H33A 119.9
C33 C34 C35 119.74(17)
C33 C34 H34A 120.1
C35 C34 H34A 120.1
C34 C35 C30 120.57(17)
C34 C35 H35A 119.7
C30 C35 H35A 119.7
Mg2 C36 H36D 109.5
Mg2 C36 H36A 109.5
H36D C36 H36A 109.5
Mg2 C36 H36B 109.5
H36D C36 H36B 109.5
H36A C36 H36B 109.5

loop_
_geom_bond_atom_site_label_1
_geom_bond_atom_site_label_2
_geom_bond_distance
Mg1 N4 2.0841(13)
Mg1 C18 2.1461(16)
Mg1 N2 2.1753(13)
Mg1 N1 2.2013(14)
Mg1 Mg2 2.9749(7)
N1 C11 1.276(2)
N1 C1 1.481(2)
C1 C2 1.525(2)
C1 H1A 0.9900
C1 H1B 0.9900
Mg2 N2 2.1022(14)
Mg2 N4 2.1546(13)
Mg2 C36 2.1753(16)
Mg2 N3 2.2207(14)
Mg2 C20 2.8471(16)
N2 C3 1.4712(19)
N2 C2 1.475(2)
C2 H2A 0.9900
C2 H2B 0.9900
N3 C29 1.278(2)
N3 C19 1.479(2)
C3 C10 1.526(2)
C3 C4 1.532(2)
C3 H3A 1.0000
N4 C20 1.4751(19)
N4 C21 1.4842(19)
C4 C9 1.380(2)
C4 C5 1.392(2)
C5 C6 1.386(3)
C5 H5A 0.9500
C6 C7 1.382(3)
C6 H6A 0.9500
C7 C8 1.377(3)
C7 H7A 0.9500
C8 C9 1.388(2)
C8 H8A 0.9500
C9 H9A 0.9500
C10 H10A 0.9800
C10 H10B 0.9800
C10 H10C 0.9800
C11 C12 1.462(2)
C11 H11A 0.9500
C12 C13 1.395(2)
C12 C17 1.402(2)
C13 C14 1.383(2)
C13 H13A 0.9500
C14 C15 1.388(2)
C14 H14A 0.9500
C15 C16 1.380(3)
C15 H15A 0.9500
C16 C17 1.378(3)
C16 H16A 0.9500
C17 H17A 0.9500
C18 H18A 0.9800
C18 H18B 0.9800
C18 H18C 0.9800
C19 C20 1.525(2)
C19 H19A 0.9900
C19 H19B 0.9900
C20 H20A 0.9900
C20 H20B 0.9900
C21 C28 1.524(2)
C21 C22 1.526(2)
C21 H21A 1.0000
C22 C23 1.393(2)
C22 C27 1.394(2)
C23 C24 1.390(2)
C23 H23A 0.9500
C24 C25 1.385(2)
C24 H24A 0.9500
C25 C26 1.387(2)
C25 H25A 0.9500
C26 C27 1.386(2)
C26 H26A 0.9500
C27 H27A 0.9500
C28 H28A 0.9800
C28 H28B 0.9800
C28 H28C 0.9800
C29 C30 1.467(2)
C29 H29A 0.9500
C30 C31 1.394(2)
C30 C35 1.395(2)
C31 C32 1.388(2)
C31 H31A 0.9500
C32 C33 1.388(3)
C32 H32A 0.9500
C33 C34 1.384(3)
C33 H33A 0.9500
C34 C35 1.384(2)
C34 H34A 0.9500
C35 H35A 0.9500
C36 H36D 0.9800
C36 H36A 0.9800
C36 H36B 0.9800

loop_
_geom_torsion_atom_site_label_1
_geom_torsion_atom_site_label_2
_geom_torsion_atom_site_label_3
_geom_torsion_atom_site_label_4
_geom_torsion
N4 Mg1 N1 C11 99.37(17)
C18 Mg1 N1 C11 -49.07(17)
N2 Mg1 N1 C11 -174.08(17)
Mg2 Mg1 N1 C11 150.40(15)
N4 Mg1 N1 C1 -101.41(10)
C18 Mg1 N1 C1 110.15(10)
N2 Mg1 N1 C1 -14.86(10)
Mg2 Mg1 N1 C1 -50.37(10)
C11 N1 C1 C2 -155.60(14)
Mg1 N1 C1 C2 40.04(14)
N4 Mg1 Mg2 N2 159.82(7)
C18 Mg1 Mg2 N2 -97.34(9)
N1 Mg1 Mg2 N2 54.88(6)
C18 Mg1 Mg2 N4 102.83(9)
N2 Mg1 Mg2 N4 -159.82(7)
N1 Mg1 Mg2 N4 -104.94(6)
N4 Mg1 Mg2 C36 -102.20(8)
C18 Mg1 Mg2 C36 0.63(10)
N2 Mg1 Mg2 C36 97.98(8)
N1 Mg1 Mg2 C36 152.86(8)
N4 Mg1 Mg2 N3 58.66(6)
C18 Mg1 Mg2 N3 161.49(8)
N2 Mg1 Mg2 N3 -101.16(6)
N1 Mg1 Mg2 N3 -46.28(6)
N4 Mg1 Mg2 C20 33.92(6)
C18 Mg1 Mg2 C20 136.76(8)
N2 Mg1 Mg2 C20 -125.90(6)
N1 Mg1 Mg2 C20 -71.01(5)
N4 Mg2 N2 C3 124.88(11)
C36 Mg2 N2 C3 -11.97(14)
N3 Mg2 N2 C3 -150.86(11)
C20 Mg2 N2 C3 155.31(11)
Mg1 Mg2 N2 C3 110.90(12)
N4 Mg2 N2 C2 -90.89(11)
C36 Mg2 N2 C2 132.26(11)
N3 Mg2 N2 C2 -6.64(12)
C20 Mg2 N2 C2 -60.46(10)
Mg1 Mg2 N2 C2 -104.88(11)
N4 Mg2 N2 Mg1 13.98(5)
C36 Mg2 N2 Mg1 -122.87(6)
N3 Mg2 N2 Mg1 98.24(5)
C20 Mg2 N2 Mg1 44.42(5)
N4 Mg1 N2 C3 -139.07(10)
C18 Mg1 N2 C3 -1.04(13)
N1 Mg1 N2 C3 104.87(10)
Mg2 Mg1 N2 C3 -124.61(11)
N4 Mg1 N2 C2 102.92(9)
C18 Mg1 N2 C2 -119.04(10)
N1 Mg1 N2 C2 -13.13(9)
Mg2 Mg1 N2 C2 117.39(10)
N4 Mg1 N2 Mg2 -14.47(5)
C18 Mg1 N2 Mg2 123.57(7)
N1 Mg1 N2 Mg2 -130.52(5)
C3 N2 C2 C1 -75.97(16)
Mg2 N2 C2 C1 135.55(11)
Mg1 N2 C2 C1 40.39(14)
N1 C1 C2 N2 -57.83(17)
N2 Mg2 N3 C29 78.72(18)
N4 Mg2 N3 C29 166.23(18)
C36 Mg2 N3 C29 -65.14(19)
C20 Mg2 N3 C29 155.1(2)
Mg1 Mg2 N3 C29 129.30(17)
N2 Mg2 N3 C19 -98.15(10)
N4 Mg2 N3 C19 -10.64(10)
C36 Mg2 N3 C19 117.99(10)
C20 Mg2 N3 C19 -21.77(9)
Mg1 Mg2 N3 C19 -47.56(10)
C2 N2 C3 C10 175.92(13)
Mg2 N2 C3 C10 -37.94(16)
Mg1 N2 C3 C10 62.27(14)
C2 N2 C3 C4 -60.58(17)
Mg2 N2 C3 C4 85.56(15)
Mg1 N2 C3 C4 -174.23(11)
C18 Mg1 N4 C20 135.77(10)
N2 Mg1 N4 C20 -87.91(9)
N1 Mg1 N4 C20 -4.84(11)
Mg2 Mg1 N4 C20 -102.01(10)
C18 Mg1 N4 C21 0.76(15)
N2 Mg1 N4 C21 137.07(12)
N1 Mg1 N4 C21 -139.85(11)
Mg2 Mg1 N4 C21 122.97(13)
C18 Mg1 N4 Mg2 -122.22(7)
N2 Mg1 N4 Mg2 14.10(5)
N1 Mg1 N4 Mg2 97.18(6)
N2 Mg2 N4 C20 93.59(9)
C36 Mg2 N4 C20 -132.30(10)
N3 Mg2 N4 C20 -18.40(9)
Mg1 Mg2 N4 C20 108.19(10)
N2 Mg2 N4 C21 -145.86(11)
C36 Mg2 N4 C21 -11.75(14)
N3 Mg2 N4 C21 102.15(11)
C20 Mg2 N4 C21 120.56(15)
Mg1 Mg2 N4 C21 -131.25(12)
N2 Mg2 N4 Mg1 -14.60(5)
C36 Mg2 N4 Mg1 119.51(7)
N3 Mg2 N4 Mg1 -126.59(5)
C20 Mg2 N4 Mg1 -108.19(10)
N2 C3 C4 C9 -32.9(2)
C10 C3 C4 C9 90.73(19)
N2 C3 C4 C5 149.37(15)
C10 C3 C4 C5 -87.03(18)
C9 C4 C5 C6 -0.1(3)
C3 C4 C5 C6 177.76(16)
C4 C5 C6 C7 1.2(3)
C5 C6 C7 C8 -1.6(3)
C6 C7 C8 C9 1.1(3)
C5 C4 C9 C8 -0.5(3)
C3 C4 C9 C8 -178.27(17)
C7 C8 C9 C4 0.0(3)
C1 N1 C11 C12 177.42(15)
Mg1 N1 C11 C12 -24.9(3)
N1 C11 C12 C13 -16.1(3)
N1 C11 C12 C17 167.53(16)
C17 C12 C13 C14 0.4(2)
C11 C12 C13 C14 -175.94(15)
C12 C13 C14 C15 -0.9(3)
C13 C14 C15 C16 0.4(3)
C14 C15 C16 C17 0.6(3)
C15 C16 C17 C12 -1.1(3)
C13 C12 C17 C16 0.6(2)
C11 C12 C17 C16 177.15(15)
C29 N3 C19 C20 -140.31(15)
Mg2 N3 C19 C20 37.49(14)
C21 N4 C20 C19 -77.59(15)
Mg1 N4 C20 C19 139.76(11)
Mg2 N4 C20 C19 46.84(13)
C21 N4 C20 Mg2 -124.44(13)
Mg1 N4 C20 Mg2 92.92(7)
N3 C19 C20 N4 -61.54(17)
N3 C19 C20 Mg2 -28.05(11)
N2 Mg2 C20 N4 -86.72(9)
C36 Mg2 C20 N4 75.66(13)
N3 Mg2 C20 N4 157.75(11)
Mg1 Mg2 C20 N4 -50.40(8)
N2 Mg2 C20 C19 136.41(9)
N4 Mg2 C20 C19 -136.87(14)
C36 Mg2 C20 C19 -61.21(13)
N3 Mg2 C20 C19 20.88(8)
Mg1 Mg2 C20 C19 172.73(10)
C20 N4 C21 C28 175.49(13)
Mg1 N4 C21 C28 -50.51(17)
Mg2 N4 C21 C28 59.94(15)
C20 N4 C21 C22 -59.08(16)
Mg1 N4 C21 C22 74.92(16)
Mg2 N4 C21 C22 -174.63(10)
N4 C21 C22 C23 99.34(16)
C28 C21 C22 C23 -136.71(15)
N4 C21 C22 C27 -78.63(18)
C28 C21 C22 C27 45.3(2)
C27 C22 C23 C24 1.1(2)
C21 C22 C23 C24 -176.96(14)
C22 C23 C24 C25 -1.4(2)
C23 C24 C25 C26 0.2(2)
C24 C25 C26 C27 1.1(2)
C25 C26 C27 C22 -1.4(2)
C23 C22 C27 C26 0.3(2)
C21 C22 C27 C26 178.28(14)
C19 N3 C29 C30 -179.14(15)
Mg2 N3 C29 C30 4.2(3)
N3 C29 C30 C31 18.4(3)
N3 C29 C30 C35 -163.42(16)
C35 C30 C31 C32 1.0(2)
C29 C30 C31 C32 179.11(15)
C30 C31 C32 C33 0.6(2)
C31 C32 C33 C34 -1.1(3)
C32 C33 C34 C35 0.0(3)
C33 C34 C35 C30 1.5(3)
C31 C30 C35 C34 -2.0(2)
C29 C30 C35 C34 179.71(15)
